data_4120090
loop_
_publ_author_name
'Claudia Gerdes'
'Wolfgang Saak'
'Detlev Haase'
'Thomas M\"uller'

_publ_section_title
;
 Dibenzosilanorbornadienyl Cations and Their Fragmentation into
 Silyliumylidenes
;
_journal_name_full 'Journal of the American Chemical Society'
_journal_page_first 10353
_journal_page_last 10361
_journal_paper_doi 10.1021/ja400306h
_journal_volume 135
_journal_year 2013
_chemical_formula_sum 'C53.5 H65 Cl Si'
_chemical_formula_weight 771.60
_chemical_name_systematic
; 
 ? 
;
_space_group_IT_number 2
_symmetry_cell_setting triclinic
_symmetry_space_group_name_Hall '-P 1'
_symmetry_space_group_name_H-M 'P -1'
_atom_sites_solution_hydrogens geom
_atom_sites_solution_primary direct
_atom_sites_solution_secondary difmap
_audit_creation_method SHELXL-97
_cell_angle_alpha 96.1160(10)
_cell_angle_beta 97.7080(10)
_cell_angle_gamma 100.8650(10)
_cell_formula_units_Z 2
_cell_length_a 9.0405(2)
_cell_length_b 11.9574(2)
_cell_length_c 21.3996(4)
_cell_measurement_reflns_used 9934
_cell_measurement_temperature 153(2)
_cell_measurement_theta_max 27.91
_cell_measurement_theta_min 2.32
_cell_volume 2230.57(8)
_computing_cell_refinement 'Bruker SAINT'
_computing_data_collection 'Bruker APEX2'
_computing_data_reduction 'Bruker SAINT'
_computing_molecular_graphics 'Diamond 3.2 (Crystal Impact, 2010)'
_computing_publication_material 'SHELX-97 (Sheldrick, 2008)'
_computing_structure_refinement 'SHELXL-97 (Sheldrick, 2008)'
_computing_structure_solution 'SHELXS-97 (Sheldrick, 2008)'
_diffrn_ambient_temperature 153(2)
_diffrn_measured_fraction_theta_full 0.991
_diffrn_measured_fraction_theta_max 0.991
_diffrn_measurement_device_type 'Bruker APEX-II CCD'
_diffrn_measurement_method '\f and \w scans'
_diffrn_radiation_monochromator graphite
_diffrn_radiation_source 'fine-focus sealed tube'
_diffrn_radiation_type MoK\a
_diffrn_radiation_wavelength 0.71073
_diffrn_reflns_av_R_equivalents 0.0278
_diffrn_reflns_av_sigmaI/netI 0.0269
_diffrn_reflns_limit_h_max 11
_diffrn_reflns_limit_h_min -11
_diffrn_reflns_limit_k_max 13
_diffrn_reflns_limit_k_min -15
_diffrn_reflns_limit_l_max 28
_diffrn_reflns_limit_l_min -28
_diffrn_reflns_number 43021
_diffrn_reflns_theta_full 28.16
_diffrn_reflns_theta_max 28.16
_diffrn_reflns_theta_min 2.65
_exptl_absorpt_coefficient_mu 0.147
_exptl_absorpt_correction_T_max 0.9546
_exptl_absorpt_correction_T_min 0.9406
_exptl_absorpt_correction_type numerical
_exptl_absorpt_process_details 'Bruker SAINT'
_exptl_crystal_colour colourless
_exptl_crystal_density_diffrn 1.149
_exptl_crystal_description block
_exptl_crystal_F_000 834
_exptl_crystal_size_max 0.42
_exptl_crystal_size_mid 0.38
_exptl_crystal_size_min 0.32
_refine_diff_density_max 0.667
_refine_diff_density_min -0.476
_refine_diff_density_rms 0.053
_refine_ls_extinction_method none
_refine_ls_goodness_of_fit_ref 1.039
_refine_ls_hydrogen_treatment constr
_refine_ls_matrix_type full
_refine_ls_number_parameters 510
_refine_ls_number_reflns 10814
_refine_ls_number_restraints 0
_refine_ls_restrained_S_all 1.039
_refine_ls_R_factor_all 0.0716
_refine_ls_R_factor_gt 0.0520
_refine_ls_shift/su_max 0.000
_refine_ls_shift/su_mean 0.000
_refine_ls_structure_factor_coef Fsqd
_refine_ls_weighting_details 'calc w=1/[\s^2^(Fo^2^)+(0.0664P)^2^+1.5411P] where P=(Fo^2^+2Fc^2^)/3'
_refine_ls_weighting_scheme calc
_refine_ls_wR_factor_gt 0.1337
_refine_ls_wR_factor_ref 0.1482
_reflns_number_gt 8378
_reflns_number_total 10814
_reflns_threshold_expression >2sigma(I)
_cod_data_source_file ja400306h_si_002.cif
_cod_data_source_block CG098
_cod_original_cell_volume 2230.57(7)
_cod_original_formula_sum 'C53.50 H65 Cl Si'
_cod_database_code 4120090

loop_
_symmetry_equiv_pos_as_xyz
'x, y, z'
'-x, -y, -z'

loop_
_atom_site_label
_atom_site_type_symbol
_atom_site_fract_x
_atom_site_fract_y
_atom_site_fract_z
_atom_site_U_iso_or_equiv
_atom_site_adp_type
_atom_site_occupancy
_atom_site_symmetry_multiplicity
_atom_site_calc_flag
_atom_site_refinement_flags
_atom_site_disorder_assembly
_atom_site_disorder_group
Si1 Si 0.01204(7) 0.36302(5) 0.25575(3) 0.02149(12) Uani 0.90 1 d P A 1
H1 H 0.0746 0.4011 0.2973 0.026 Uiso 0.90 1 calc PR A 1
Cl1 Cl -0.21278(6) 0.35666(5) 0.26551(3) 0.03521(13) Uani 0.90 1 d P A 1
Si1B Si -0.0373(7) 0.3436(5) 0.2340(3) 0.02149(12) Uani 0.10 1 d P A 2
H1B H -0.1447 0.3171 0.2117 0.026 Uiso 0.10 1 calc PR A 2
Cl1B Cl -0.0334(7) 0.4275(4) 0.3227(2) 0.0401(11) Uani 0.10 1 d P A 2
C1 C 0.06000(18) 0.21652(14) 0.24017(8) 0.0199(3) Uani 1 1 d . . .
C2 C 0.04432(18) 0.15149(14) 0.17928(8) 0.0208(3) Uani 1 1 d . A .
C3 C 0.10760(19) 0.05351(15) 0.17326(8) 0.0240(3) Uani 1 1 d . . .
H3 H 0.0951 0.0091 0.1326 0.029 Uiso 1 1 calc R A .
C4 C 0.1879(2) 0.01985(15) 0.22516(9) 0.0265(4) Uani 1 1 d . A .
H4 H 0.2369 -0.0433 0.2196 0.032 Uiso 1 1 calc R . .
C5 C 0.1966(2) 0.07871(15) 0.28526(8) 0.0254(3) Uani 1 1 d . . .
H5 H 0.2493 0.0543 0.3211 0.030 Uiso 1 1 calc R A .
C6 C 0.12862(19) 0.17352(14) 0.29375(8) 0.0218(3) Uani 1 1 d . A .
C7 C -0.04569(19) 0.17795(14) 0.12013(8) 0.0220(3) Uani 1 1 d . . .
C8 C 0.0268(2) 0.21106(15) 0.06867(8) 0.0239(3) Uani 1 1 d . A .
C9 C -0.0610(2) 0.23451(15) 0.01467(8) 0.0271(4) Uani 1 1 d . . .
H9 H -0.0113 0.2605 -0.0191 0.032 Uiso 1 1 calc R A .
C10 C -0.2186(2) 0.22109(15) 0.00858(8) 0.0268(4) Uani 1 1 d . A .
C11 C -0.2886(2) 0.18218(15) 0.05821(9) 0.0268(4) Uani 1 1 d . . .
H11 H -0.3965 0.1704 0.0542 0.032 Uiso 1 1 calc R A .
C12 C -0.20683(19) 0.15957(14) 0.11387(8) 0.0233(3) Uani 1 1 d . A .
C13 C 0.1964(2) 0.21553(16) 0.06763(8) 0.0271(4) Uani 1 1 d . . .
H13 H 0.2447 0.2059 0.1110 0.033 Uiso 1 1 calc R A .
C14 C 0.2159(2) 0.11518(19) 0.02028(10) 0.0359(4) Uani 1 1 d . A .
H14A H 0.1637 0.0424 0.0317 0.054 Uiso 1 1 calc R . .
H14B H 0.3247 0.1150 0.0218 0.054 Uiso 1 1 calc R . .
H14C H 0.1718 0.1242 -0.0228 0.054 Uiso 1 1 calc R . .
C15 C 0.2787(2) 0.32922(19) 0.05063(10) 0.0399(5) Uani 1 1 d . A .
H15A H 0.2420 0.3358 0.0062 0.060 Uiso 1 1 calc R . .
H15B H 0.3887 0.3317 0.0562 0.060 Uiso 1 1 calc R . .
H15C H 0.2583 0.3931 0.0785 0.060 Uiso 1 1 calc R . .
C16 C -0.3129(2) 0.24679(17) -0.05062(9) 0.0317(4) Uani 1 1 d . . .
H16 H -0.4229 0.2201 -0.0474 0.038 Uiso 1 1 calc R A .
C17 C -0.2863(4) 0.3752(2) -0.05490(12) 0.0582(7) Uani 1 1 d . A .
H17A H -0.3110 0.4156 -0.0166 0.087 Uiso 1 1 calc R . .
H17B H -0.3517 0.3888 -0.0925 0.087 Uiso 1 1 calc R . .
H17C H -0.1791 0.4037 -0.0583 0.087 Uiso 1 1 calc R . .
C18 C -0.2824(2) 0.18282(18) -0.11131(9) 0.0346(4) Uani 1 1 d . A .
H18A H -0.1757 0.2087 -0.1163 0.052 Uiso 1 1 calc R . .
H18B H -0.3493 0.1985 -0.1479 0.052 Uiso 1 1 calc R . .
H18C H -0.3027 0.1001 -0.1089 0.052 Uiso 1 1 calc R . .
C19 C -0.2926(2) 0.10508(16) 0.16338(9) 0.0275(4) Uani 1 1 d . . .
H19 H -0.2299 0.1342 0.2062 0.033 Uiso 1 1 calc R A .
C20 C -0.4503(2) 0.1344(2) 0.16463(10) 0.0377(5) Uani 1 1 d . A .
H20A H -0.4416 0.2176 0.1659 0.056 Uiso 1 1 calc R . .
H20B H -0.4900 0.1098 0.2025 0.056 Uiso 1 1 calc R . .
H20C H -0.5200 0.0947 0.1263 0.056 Uiso 1 1 calc R . .
C21 C -0.3073(2) -0.02580(17) 0.15217(11) 0.0376(4) Uani 1 1 d . A .
H21A H -0.3646 -0.0563 0.1097 0.056 Uiso 1 1 calc R . .
H21B H -0.3613 -0.0608 0.1843 0.056 Uiso 1 1 calc R . .
H21C H -0.2055 -0.0438 0.1554 0.056 Uiso 1 1 calc R . .
C22 C 0.11120(19) 0.21525(14) 0.36071(8) 0.0224(3) Uani 1 1 d . . .
C23 C -0.0196(2) 0.15942(15) 0.38322(8) 0.0264(4) Uani 1 1 d . A .
C24 C -0.0378(2) 0.19250(17) 0.44564(9) 0.0306(4) Uani 1 1 d . . .
H24 H -0.1255 0.1554 0.4610 0.037 Uiso 1 1 calc R A .
C25 C 0.0676(2) 0.27765(17) 0.48608(8) 0.0289(4) Uani 1 1 d . A .
C26 C 0.1965(2) 0.33066(16) 0.46305(8) 0.0277(4) Uani 1 1 d . . .
H26 H 0.2699 0.3890 0.4904 0.033 Uiso 1 1 calc R A .
C27 C 0.22086(19) 0.30025(15) 0.40070(8) 0.0245(3) Uani 1 1 d . A .
C28 C -0.1353(2) 0.06046(17) 0.34296(10) 0.0322(4) Uani 1 1 d . . .
H28 H -0.1163 0.0593 0.2979 0.039 Uiso 1 1 calc R A .
C29 C -0.3010(2) 0.0728(2) 0.34399(11) 0.0408(5) Uani 1 1 d . A .
H29A H -0.3242 0.0705 0.3873 0.061 Uiso 1 1 calc R . .
H29B H -0.3699 0.0094 0.3152 0.061 Uiso 1 1 calc R . .
H29C H -0.3147 0.1461 0.3301 0.061 Uiso 1 1 calc R . .
C30 C -0.1106(3) -0.05405(19) 0.36478(13) 0.0468(5) Uani 1 1 d . A .
H30A H -0.0065 -0.0629 0.3610 0.070 Uiso 1 1 calc R . .
H30B H -0.1836 -0.1178 0.3380 0.070 Uiso 1 1 calc R . .
H30C H -0.1261 -0.0544 0.4092 0.070 Uiso 1 1 calc R . .
C31 C 0.0350(2) 0.30960(19) 0.55329(9) 0.0337(4) Uani 1 1 d . . .
H31 H -0.0032 0.2357 0.5694 0.040 Uiso 1 1 calc R A .
C32 C -0.0937(3) 0.3758(3) 0.55135(11) 0.0520(6) Uani 1 1 d . A .
H32A H -0.1206 0.3883 0.5940 0.078 Uiso 1 1 calc R . .
H32B H -0.1830 0.3314 0.5219 0.078 Uiso 1 1 calc R . .
H32C H -0.0603 0.4501 0.5368 0.078 Uiso 1 1 calc R . .
C33 C 0.1732(3) 0.3713(3) 0.59976(11) 0.0559(7) Uani 1 1 d . A .
H33A H 0.2544 0.3275 0.5986 0.084 Uiso 1 1 calc R . .
H33B H 0.1468 0.3788 0.6428 0.084 Uiso 1 1 calc R . .
H33C H 0.2085 0.4479 0.5882 0.084 Uiso 1 1 calc R . .
C34 C 0.3653(2) 0.35669(16) 0.37771(9) 0.0288(4) Uani 1 1 d . . .
H34 H 0.3482 0.3399 0.3302 0.035 Uiso 1 1 calc R A .
C35 C 0.4053(2) 0.48713(18) 0.39552(10) 0.0373(4) Uani 1 1 d . A .
H35A H 0.3173 0.5197 0.3807 0.056 Uiso 1 1 calc R . .
H35B H 0.4920 0.5193 0.3754 0.056 Uiso 1 1 calc R . .
H35C H 0.4323 0.5061 0.4419 0.056 Uiso 1 1 calc R . .
C36 C 0.5003(2) 0.3044(2) 0.40305(13) 0.0479(6) Uani 1 1 d . A .
H36A H 0.5223 0.3221 0.4495 0.072 Uiso 1 1 calc R . .
H36B H 0.5902 0.3368 0.3849 0.072 Uiso 1 1 calc R . .
H36C H 0.4745 0.2208 0.3909 0.072 Uiso 1 1 calc R . .
C37 C 0.0694(2) 0.45811(15) 0.19315(8) 0.0251(3) Uani 1 1 d . . .
H37 H 0.0750 0.4068 0.1538 0.030 Uiso 1 1 calc R A 1
C38 C -0.0406(2) 0.53473(15) 0.17517(8) 0.0251(3) Uani 1 1 d . A .
C39 C -0.1641(2) 0.49574(16) 0.12640(9) 0.0305(4) Uani 1 1 d . . .
H39 H -0.1799 0.4201 0.1044 0.037 Uiso 1 1 calc R A .
C40 C -0.2642(2) 0.56611(18) 0.10958(10) 0.0349(4) Uani 1 1 d . A .
H40 H -0.3490 0.5380 0.0768 0.042 Uiso 1 1 calc R . .
C41 C -0.2408(2) 0.67733(18) 0.14052(10) 0.0369(4) Uani 1 1 d . . .
H41 H -0.3084 0.7261 0.1286 0.044 Uiso 1 1 calc R A .
C42 C -0.1186(2) 0.71682(16) 0.18888(10) 0.0344(4) Uani 1 1 d . A .
H42 H -0.1025 0.7931 0.2100 0.041 Uiso 1 1 calc R . .
C43 C -0.0185(2) 0.64627(15) 0.20714(9) 0.0282(4) Uani 1 1 d . . .
C44 C 0.1121(2) 0.68724(17) 0.26121(10) 0.0359(4) Uani 1 1 d . A .
H44A H 0.0789 0.6648 0.3012 0.043 Uiso 1 1 calc R . .
H44B H 0.1407 0.7722 0.2663 0.043 Uiso 1 1 calc R . .
C45 C 0.2499(2) 0.63774(17) 0.25019(9) 0.0320(4) Uani 1 1 d . . .
C46 C 0.3973(3) 0.7021(2) 0.27124(10) 0.0418(5) Uani 1 1 d . A .
H46 H 0.4116 0.7790 0.2914 0.050 Uiso 1 1 calc R . .
C47 C 0.5223(3) 0.6547(2) 0.26295(11) 0.0491(6) Uani 1 1 d . . .
H47 H 0.6222 0.6993 0.2769 0.059 Uiso 1 1 calc R A .
C48 C 0.5029(3) 0.5428(2) 0.23460(11) 0.0484(6) Uani 1 1 d . A .
H48 H 0.5893 0.5100 0.2299 0.058 Uiso 1 1 calc R . .
C49 C 0.3568(2) 0.4779(2) 0.21283(10) 0.0372(4) Uani 1 1 d . . .
H49 H 0.3438 0.4007 0.1936 0.045 Uiso 1 1 calc R A .
C50 C 0.2289(2) 0.52574(16) 0.21912(8) 0.0284(4) Uani 1 1 d . A .
C51 C 0.4853(5) 0.0685(3) 0.51847(18) 0.0531(12) Uiso 0.50 1 d PG B -1
C52 C 0.3635(4) 0.0144(4) 0.4717(2) 0.0668(17) Uiso 0.50 1 d PG B -1
H52 H 0.2775 0.0487 0.4633 0.080 Uiso 0.50 1 calc PR B -1
C53 C 0.3675(4) -0.0899(4) 0.43700(18) 0.0698(16) Uiso 0.50 1 d PG B -1
H53 H 0.2842 -0.1268 0.4050 0.084 Uiso 0.50 1 calc PR B -1
C54 C 0.4932(6) -0.1400(3) 0.4492(2) 0.089(3) Uiso 0.50 1 d PG B -1
H54 H 0.4959 -0.2113 0.4255 0.107 Uiso 0.50 1 calc PR B -1
C55 C 0.6151(4) -0.0860(3) 0.4960(2) 0.0674(15) Uiso 0.50 1 d PG B -1
H55 H 0.7010 -0.1203 0.5043 0.081 Uiso 0.50 1 calc PR B -1
C56 C 0.6111(4) 0.0183(3) 0.53064(16) 0.0517(12) Uiso 0.50 1 d PG B -1
H56 H 0.6944 0.0552 0.5626 0.062 Uiso 0.50 1 calc PR B -1
C57 C 0.4682(9) 0.1724(7) 0.5533(3) 0.0746(18) Uiso 0.50 1 d P B -1
H57A H 0.4136 0.2152 0.5247 0.112 Uiso 0.50 1 calc PR B -1
H57B H 0.5691 0.2192 0.5713 0.112 Uiso 0.50 1 calc PR B -1
H57C H 0.4102 0.1543 0.5877 0.112 Uiso 0.50 1 calc PR B -1

loop_
_atom_site_aniso_label
_atom_site_aniso_U_11
_atom_site_aniso_U_22
_atom_site_aniso_U_33
_atom_site_aniso_U_23
_atom_site_aniso_U_13
_atom_site_aniso_U_12
Si1 0.0260(3) 0.0196(3) 0.0216(3) 0.0052(2) 0.0065(2) 0.0082(2)
Cl1 0.0320(3) 0.0344(3) 0.0462(3) 0.0096(2) 0.0161(2) 0.0150(2)
Si1B 0.0260(3) 0.0196(3) 0.0216(3) 0.0052(2) 0.0065(2) 0.0082(2)
Cl1B 0.063(3) 0.029(2) 0.028(2) 0.0002(18) 0.003(2) 0.014(2)
C1 0.0195(7) 0.0197(7) 0.0228(8) 0.0062(6) 0.0074(6) 0.0053(6)
C2 0.0180(7) 0.0212(8) 0.0245(8) 0.0061(6) 0.0053(6) 0.0042(6)
C3 0.0263(8) 0.0229(8) 0.0247(8) 0.0025(6) 0.0069(6) 0.0079(6)
C4 0.0281(9) 0.0255(8) 0.0309(9) 0.0073(7) 0.0091(7) 0.0130(7)
C5 0.0273(8) 0.0283(9) 0.0251(8) 0.0099(7) 0.0065(7) 0.0120(7)
C6 0.0227(8) 0.0216(8) 0.0229(8) 0.0056(6) 0.0067(6) 0.0056(6)
C7 0.0242(8) 0.0199(7) 0.0226(8) 0.0034(6) 0.0029(6) 0.0065(6)
C8 0.0267(8) 0.0227(8) 0.0226(8) 0.0024(6) 0.0042(6) 0.0064(6)
C9 0.0329(9) 0.0282(9) 0.0223(8) 0.0057(7) 0.0062(7) 0.0094(7)
C10 0.0320(9) 0.0251(8) 0.0244(8) 0.0014(7) 0.0012(7) 0.0122(7)
C11 0.0239(8) 0.0277(9) 0.0297(9) 0.0021(7) 0.0022(7) 0.0098(7)
C12 0.0234(8) 0.0219(8) 0.0255(8) 0.0032(6) 0.0040(6) 0.0066(6)
C13 0.0248(8) 0.0339(9) 0.0232(8) 0.0065(7) 0.0057(6) 0.0046(7)
C14 0.0289(9) 0.0477(12) 0.0336(10) 0.0019(9) 0.0084(8) 0.0137(8)
C15 0.0395(11) 0.0451(12) 0.0331(10) 0.0132(9) 0.0095(8) -0.0037(9)
C16 0.0355(10) 0.0358(10) 0.0260(9) 0.0048(8) -0.0001(7) 0.0161(8)
C17 0.095(2) 0.0376(12) 0.0419(13) 0.0047(10) -0.0135(13) 0.0304(13)
C18 0.0385(10) 0.0403(11) 0.0259(9) 0.0031(8) 0.0014(8) 0.0139(9)
C19 0.0211(8) 0.0307(9) 0.0316(9) 0.0067(7) 0.0051(7) 0.0056(7)
C20 0.0241(9) 0.0511(12) 0.0406(11) 0.0102(9) 0.0086(8) 0.0100(8)
C21 0.0337(10) 0.0314(10) 0.0481(12) 0.0095(9) 0.0097(9) 0.0031(8)
C22 0.0257(8) 0.0245(8) 0.0213(8) 0.0085(6) 0.0069(6) 0.0106(6)
C23 0.0270(9) 0.0278(9) 0.0276(9) 0.0086(7) 0.0078(7) 0.0085(7)
C24 0.0283(9) 0.0371(10) 0.0300(9) 0.0105(8) 0.0115(7) 0.0076(8)
C25 0.0305(9) 0.0368(10) 0.0242(8) 0.0083(7) 0.0091(7) 0.0135(8)
C26 0.0274(9) 0.0331(9) 0.0242(8) 0.0046(7) 0.0049(7) 0.0093(7)
C27 0.0256(8) 0.0275(8) 0.0239(8) 0.0087(7) 0.0059(6) 0.0097(7)
C28 0.0324(10) 0.0310(10) 0.0340(10) 0.0073(8) 0.0115(8) 0.0024(8)
C29 0.0307(10) 0.0461(12) 0.0447(12) 0.0092(10) 0.0091(9) 0.0020(9)
C30 0.0495(13) 0.0322(11) 0.0603(14) 0.0106(10) 0.0161(11) 0.0046(9)
C31 0.0348(10) 0.0439(11) 0.0259(9) 0.0078(8) 0.0112(8) 0.0109(8)
C32 0.0602(15) 0.0766(18) 0.0356(11) 0.0148(11) 0.0215(11) 0.0410(14)
C33 0.0429(13) 0.092(2) 0.0291(11) -0.0050(12) 0.0117(9) 0.0066(13)
C34 0.0275(9) 0.0335(10) 0.0255(8) 0.0051(7) 0.0080(7) 0.0037(7)
C35 0.0349(10) 0.0356(11) 0.0389(11) 0.0059(9) 0.0075(8) -0.0005(8)
C36 0.0307(11) 0.0509(13) 0.0700(16) 0.0186(12) 0.0188(10) 0.0144(10)
C37 0.0314(9) 0.0215(8) 0.0251(8) 0.0059(7) 0.0081(7) 0.0079(7)
C38 0.0331(9) 0.0213(8) 0.0245(8) 0.0084(7) 0.0091(7) 0.0085(7)
C39 0.0405(10) 0.0247(9) 0.0276(9) 0.0051(7) 0.0050(8) 0.0092(8)
C40 0.0391(11) 0.0361(10) 0.0323(10) 0.0105(8) 0.0035(8) 0.0127(8)
C41 0.0452(12) 0.0335(10) 0.0401(11) 0.0148(9) 0.0117(9) 0.0198(9)
C42 0.0473(11) 0.0226(9) 0.0383(10) 0.0075(8) 0.0144(9) 0.0129(8)
C43 0.0359(10) 0.0228(8) 0.0281(9) 0.0070(7) 0.0100(7) 0.0062(7)
C44 0.0473(12) 0.0243(9) 0.0340(10) 0.0008(8) 0.0049(9) 0.0052(8)
C45 0.0367(10) 0.0312(9) 0.0276(9) 0.0118(7) 0.0052(7) 0.0015(8)
C46 0.0429(12) 0.0410(11) 0.0370(11) 0.0139(9) 0.0013(9) -0.0039(9)
C47 0.0359(11) 0.0654(16) 0.0415(12) 0.0202(11) 0.0027(9) -0.0056(11)
C48 0.0335(11) 0.0783(18) 0.0409(12) 0.0246(12) 0.0115(9) 0.0167(11)
C49 0.0376(11) 0.0484(12) 0.0308(10) 0.0119(9) 0.0091(8) 0.0155(9)
C50 0.0317(9) 0.0330(9) 0.0234(8) 0.0115(7) 0.0090(7) 0.0064(7)

loop_
_atom_type_symbol
_atom_type_description
_atom_type_scat_dispersion_real
_atom_type_scat_dispersion_imag
_atom_type_scat_source
C C 0.0033 0.0016 'International Tables Vol C Tables 4.2.6.8 and 6.1.1.4'
H H 0.0000 0.0000 'International Tables Vol C Tables 4.2.6.8 and 6.1.1.4'
Si Si 0.0817 0.0704 'International Tables Vol C Tables 4.2.6.8 and 6.1.1.4'
Cl Cl 0.1484 0.1585 'International Tables Vol C Tables 4.2.6.8 and 6.1.1.4'

loop_
_geom_angle_atom_site_label_1
_geom_angle_atom_site_label_2
_geom_angle_atom_site_label_3
_geom_angle
C1 Si1 C37 111.99(7)
C1 Si1 Cl1 113.48(6)
C37 Si1 Cl1 110.76(6)
C37 Si1B C1 112.5(3)
C37 Si1B Cl1B 103.0(3)
C1 Si1B Cl1B 110.1(3)
C2 C1 C6 118.13(14)
C2 C1 Si1 125.33(12)
C6 C1 Si1 116.34(12)
C2 C1 Si1B 110.2(2)
C6 C1 Si1B 131.4(2)
C3 C2 C1 119.40(15)
C3 C2 C7 117.01(15)
C1 C2 C7 123.50(14)
C4 C3 C2 121.41(16)
C3 C4 C5 119.64(16)
C4 C5 C6 120.64(15)
C5 C6 C1 120.22(15)
C5 C6 C22 117.02(14)
C1 C6 C22 122.14(14)
C8 C7 C12 119.42(15)
C8 C7 C2 120.86(15)
C12 C7 C2 119.49(14)
C9 C8 C7 118.99(16)
C9 C8 C13 118.16(15)
C7 C8 C13 122.75(15)
C10 C9 C8 122.30(16)
C11 C10 C9 117.78(16)
C11 C10 C16 120.47(16)
C9 C10 C16 121.74(17)
C10 C11 C12 122.57(16)
C11 C12 C7 118.74(15)
C11 C12 C19 119.53(15)
C7 C12 C19 121.47(15)
C15 C13 C8 112.80(16)
C15 C13 C14 109.87(16)
C8 C13 C14 109.54(15)
C18 C16 C10 112.18(15)
C18 C16 C17 109.79(18)
C10 C16 C17 111.67(17)
C12 C19 C20 113.93(15)
C12 C19 C21 109.41(15)
C20 C19 C21 110.10(16)
C27 C22 C23 120.60(15)
C27 C22 C6 122.84(15)
C23 C22 C6 116.47(15)
C24 C23 C22 118.45(17)
C24 C23 C28 119.22(16)
C22 C23 C28 122.23(16)
C25 C24 C23 122.28(17)
C24 C25 C26 118.25(17)
C24 C25 C31 118.14(16)
C26 C25 C31 123.61(18)
C25 C26 C27 121.83(17)
C22 C27 C26 118.57(16)
C22 C27 C34 120.84(15)
C26 C27 C34 120.58(16)
C23 C28 C29 113.07(16)
C23 C28 C30 109.71(17)
C29 C28 C30 110.55(17)
C33 C31 C32 111.9(2)
C33 C31 C25 114.10(17)
C32 C31 C25 110.52(16)
C27 C34 C35 113.29(16)
C27 C34 C36 110.48(16)
C35 C34 C36 109.89(17)
C50 C37 C38 112.49(15)
C50 C37 Si1B 123.7(2)
C38 C37 Si1B 106.2(2)
C50 C37 Si1 106.14(11)
C38 C37 Si1 114.32(12)
C39 C38 C43 119.10(16)
C39 C38 C37 120.69(16)
C43 C38 C37 120.21(16)
C40 C39 C38 120.73(18)
C39 C40 C41 120.17(19)
C42 C41 C40 119.54(18)
C41 C42 C43 120.95(18)
C42 C43 C38 119.50(18)
C42 C43 C44 121.35(17)
C38 C43 C44 119.15(16)
C43 C44 C45 112.04(16)
C46 C45 C50 119.8(2)
C46 C45 C44 120.78(19)
C50 C45 C44 119.38(17)
C47 C46 C45 120.3(2)
C48 C47 C46 120.4(2)
C47 C48 C49 120.0(2)
C48 C49 C50 120.4(2)
C45 C50 C49 118.99(19)
C45 C50 C37 119.88(17)
C49 C50 C37 121.13(18)
C52 C51 C56 120.0
C52 C51 C57 116.0(4)
C56 C51 C57 124.0(4)
C53 C52 C51 120.0
C52 C53 C54 120.0
C55 C54 C53 120.0
C56 C55 C54 120.0
C55 C56 C51 120.0

loop_
_geom_bond_atom_site_label_1
_geom_bond_atom_site_label_2
_geom_bond_distance
Si1 C1 1.8890(17)
Si1 C37 1.9092(17)
Si1 Cl1 2.0590(8)
Si1B C37 1.886(6)
Si1B C1 1.901(6)
Si1B Cl1B 2.041(8)
C1 C2 1.420(2)
C1 C6 1.421(2)
C2 C3 1.399(2)
C2 C7 1.507(2)
C3 C4 1.383(2)
C4 C5 1.384(3)
C5 C6 1.394(2)
C6 C22 1.505(2)
C7 C8 1.410(2)
C7 C12 1.417(2)
C8 C9 1.397(2)
C8 C13 1.528(2)
C9 C10 1.389(3)
C10 C11 1.386(3)
C10 C16 1.523(2)
C11 C12 1.395(2)
C12 C19 1.525(2)
C13 C15 1.527(3)
C13 C14 1.538(3)
C16 C18 1.520(3)
C16 C17 1.523(3)
C19 C20 1.534(2)
C19 C21 1.535(3)
C22 C27 1.398(2)
C22 C23 1.414(2)
C23 C24 1.392(3)
C23 C28 1.520(3)
C24 C25 1.385(3)
C25 C26 1.395(3)
C25 C31 1.530(2)
C26 C27 1.402(2)
C27 C34 1.521(2)
C28 C29 1.535(3)
C28 C30 1.538(3)
C31 C33 1.503(3)
C31 C32 1.524(3)
C34 C35 1.527(3)
C34 C36 1.535(3)
C37 C50 1.514(3)
C37 C38 1.514(2)
C38 C39 1.393(3)
C38 C43 1.398(2)
C39 C40 1.386(3)
C40 C41 1.386(3)
C41 C42 1.381(3)
C42 C43 1.395(3)
C43 C44 1.506(3)
C44 C45 1.511(3)
C45 C46 1.396(3)
C45 C50 1.397(3)
C46 C47 1.380(4)
C47 C48 1.377(4)
C48 C49 1.391(3)
C49 C50 1.399(3)
C51 C52 1.3900
C51 C56 1.3900
C51 C57 1.425(8)
C52 C53 1.3900
C53 C54 1.3900
C54 C55 1.3900
C55 C56 1.3900

loop_
_geom_torsion_atom_site_label_1
_geom_torsion_atom_site_label_2
_geom_torsion_atom_site_label_3
_geom_torsion_atom_site_label_4
_geom_torsion
C37 Si1 C1 C2 -39.03(16)
Cl1 Si1 C1 C2 87.27(14)
C37 Si1 C1 C6 135.63(13)
Cl1 Si1 C1 C6 -98.07(12)
C37 Si1 C1 Si1B -74.5(6)
Cl1 Si1 C1 Si1B 51.8(6)
C37 Si1B C1 C2 -71.4(3)
Cl1B Si1B C1 C2 174.3(3)
C37 Si1B C1 C6 115.1(3)
Cl1B Si1B C1 C6 0.8(5)
C37 Si1B C1 Si1 78.3(6)
Cl1B Si1B C1 Si1 -36.0(4)
C6 C1 C2 C3 -5.3(2)
Si1 C1 C2 C3 169.26(13)
Si1B C1 C2 C3 -179.7(2)
C6 C1 C2 C7 170.98(15)
Si1 C1 C2 C7 -14.4(2)
Si1B C1 C2 C7 -3.5(3)
C1 C2 C3 C4 -1.4(2)
C7 C2 C3 C4 -177.88(16)
C2 C3 C4 C5 5.0(3)
C3 C4 C5 C6 -1.8(3)
C4 C5 C6 C1 -5.0(3)
C4 C5 C6 C22 166.10(16)
C2 C1 C6 C5 8.5(2)
Si1 C1 C6 C5 -166.58(13)
Si1B C1 C6 C5 -178.5(3)
C2 C1 C6 C22 -162.18(15)
Si1 C1 C6 C22 22.8(2)
Si1B C1 C6 C22 10.8(3)
C3 C2 C7 C8 -67.5(2)
C1 C2 C7 C8 116.15(18)
C3 C2 C7 C12 106.93(18)
C1 C2 C7 C12 -69.4(2)
C12 C7 C8 C9 5.4(2)
C2 C7 C8 C9 179.84(16)
C12 C7 C8 C13 -170.77(15)
C2 C7 C8 C13 3.6(2)
C7 C8 C9 C10 -3.1(3)
C13 C8 C9 C10 173.24(16)
C8 C9 C10 C11 -0.5(3)
C8 C9 C10 C16 -179.89(17)
C9 C10 C11 C12 1.8(3)
C16 C10 C11 C12 -178.76(17)
C10 C11 C12 C7 0.5(3)
C10 C11 C12 C19 -173.59(16)
C8 C7 C12 C11 -4.2(2)
C2 C7 C12 C11 -178.65(15)
C8 C7 C12 C19 169.82(16)
C2 C7 C12 C19 -4.7(2)
C9 C8 C13 C15 54.0(2)
C7 C8 C13 C15 -129.81(18)
C9 C8 C13 C14 -68.8(2)
C7 C8 C13 C14 107.47(19)
C11 C10 C16 C18 -126.03(19)
C9 C10 C16 C18 53.4(2)
C11 C10 C16 C17 110.2(2)
C9 C10 C16 C17 -70.4(2)
C11 C12 C19 C20 -29.3(2)
C7 C12 C19 C20 156.81(17)
C11 C12 C19 C21 94.45(19)
C7 C12 C19 C21 -79.5(2)
C5 C6 C22 C27 91.9(2)
C1 C6 C22 C27 -97.2(2)
C5 C6 C22 C23 -84.77(19)
C1 C6 C22 C23 86.2(2)
C27 C22 C23 C24 1.1(2)
C6 C22 C23 C24 177.82(15)
C27 C22 C23 C28 -175.25(16)
C6 C22 C23 C28 1.5(2)
C22 C23 C24 C25 -0.1(3)
C28 C23 C24 C25 176.39(17)
C23 C24 C25 C26 -0.6(3)
C23 C24 C25 C31 178.52(17)
C24 C25 C26 C27 0.2(3)
C31 C25 C26 C27 -178.82(17)
C23 C22 C27 C26 -1.4(2)
C6 C22 C27 C26 -177.93(15)
C23 C22 C27 C34 177.16(16)
C6 C22 C27 C34 0.7(2)
C25 C26 C27 C22 0.8(3)
C25 C26 C27 C34 -177.83(17)
C24 C23 C28 C29 49.9(2)
C22 C23 C28 C29 -133.77(18)
C24 C23 C28 C30 -74.0(2)
C22 C23 C28 C30 102.3(2)
C24 C25 C31 C33 160.7(2)
C26 C25 C31 C33 -20.2(3)
C24 C25 C31 C32 -72.1(2)
C26 C25 C31 C32 106.9(2)
C22 C27 C34 C35 135.46(17)
C26 C27 C34 C35 -46.0(2)
C22 C27 C34 C36 -100.8(2)
C26 C27 C34 C36 77.8(2)
C1 Si1B C37 C50 -63.4(4)
Cl1B Si1B C37 C50 55.1(4)
C1 Si1B C37 C38 164.3(2)
Cl1B Si1B C37 C38 -77.2(3)
C1 Si1B C37 Si1 -76.1(6)
Cl1B Si1B C37 Si1 42.5(5)
C1 Si1 C37 C50 -92.35(13)
Cl1 Si1 C37 C50 139.88(11)
C1 Si1 C37 C38 143.05(13)
Cl1 Si1 C37 C38 15.28(15)
C1 Si1 C37 Si1B 76.7(6)
Cl1 Si1 C37 Si1B -51.1(6)
C50 C37 C38 C39 150.33(17)
Si1B C37 C38 C39 -71.4(3)
Si1 C37 C38 C39 -88.52(18)
C50 C37 C38 C43 -29.2(2)
Si1B C37 C38 C43 109.1(2)
Si1 C37 C38 C43 91.99(18)
C43 C38 C39 C40 0.0(3)
C37 C38 C39 C40 -179.50(17)
C38 C39 C40 C41 1.1(3)
C39 C40 C41 C42 -1.0(3)
C40 C41 C42 C43 -0.1(3)
C41 C42 C43 C38 1.3(3)
C41 C42 C43 C44 -178.00(19)
C39 C38 C43 C42 -1.2(3)
C37 C38 C43 C42 178.33(16)
C39 C38 C43 C44 178.11(17)
C37 C38 C43 C44 -2.4(3)
C42 C43 C44 C45 -146.29(18)
C38 C43 C44 C45 34.5(2)
C43 C44 C45 C46 145.33(18)
C43 C44 C45 C50 -35.3(2)
C50 C45 C46 C47 -1.6(3)
C44 C45 C46 C47 177.67(19)
C45 C46 C47 C48 -0.9(3)
C46 C47 C48 C49 1.5(3)
C47 C48 C49 C50 0.5(3)
C46 C45 C50 C49 3.5(3)
C44 C45 C50 C49 -175.83(17)
C46 C45 C50 C37 -176.73(16)
C44 C45 C50 C37 3.9(3)
C48 C49 C50 C45 -2.9(3)
C48 C49 C50 C37 177.31(17)
C38 C37 C50 C45 28.3(2)
Si1B C37 C50 C45 -101.5(3)
Si1 C37 C50 C45 -97.45(16)
C38 C37 C50 C49 -151.97(16)
Si1B C37 C50 C49 78.3(3)
Si1 C37 C50 C49 82.31(18)
C56 C51 C52 C53 0.0
C57 C51 C52 C53 -177.5(5)
C51 C52 C53 C54 0.0
C52 C53 C54 C55 0.0
C53 C54 C55 C56 0.0
C54 C55 C56 C51 0.0
C52 C51 C56 C55 0.0
C57 C51 C56 C55 177.2(6)
